data_4021638
loop_
_publ_author_name
'Albert Padwa'
'Qiu Wang'

_publ_section_title
;
 Rhodium(I)-Catalyzed Nucleophilic Ring-Opening Reactions of
 Oxabicyclo Adducts Derived from the [4 + 2]-Cycloaddition
 of 2-Imido-Substituted Furans
;
_journal_name_full 'Journal of Organic Chemistry'
_journal_page_first 3210
_journal_page_last 3220
_journal_paper_doi 10.1021/jo060238r
_journal_volume 71
_journal_year 2006
_chemical_formula_sum 'C19 H22 B N O5'
_chemical_formula_weight 355.19
_chemical_name_systematic
; 
 ? 
;
_space_group_IT_number 14
_symmetry_cell_setting monoclinic
_symmetry_space_group_name_Hall '-P 2ybc'
_symmetry_space_group_name_H-M 'P 1 21/c 1'
_atom_sites_solution_hydrogens geom
_atom_sites_solution_primary direct
_atom_sites_solution_secondary difmap
_audit_creation_method SHELXL-97
_cell_angle_alpha 90.00
_cell_angle_beta 109.744(4)
_cell_angle_gamma 90.00
_cell_formula_units_Z 4
_cell_length_a 15.9690(16)
_cell_length_b 5.8520(6)
_cell_length_c 21.143(2)
_cell_measurement_reflns_used 1773
_cell_measurement_temperature 100(2)
_cell_measurement_theta_max 59.66
_cell_measurement_theta_min 2.94
_cell_volume 1859.7(3)
_computing_cell_refinement 'Bruker SMART'
_computing_data_collection 'Bruker SMART'
_computing_data_reduction 'Bruker SAINT'
_computing_molecular_graphics 'Bruker SHELXTL'
_computing_publication_material 'Bruker SHELXTL'
_computing_structure_refinement 'SHELXL-97 (Sheldrick, 1997)'
_computing_structure_solution 'SHELXS-97 (Sheldrick, 1990)'
_diffrn_ambient_temperature 100(2)
_diffrn_measured_fraction_theta_full 0.562
_diffrn_measured_fraction_theta_max 0.562
_diffrn_measurement_device_type 'CCD area detector'
_diffrn_measurement_method 'phi and omega scans'
_diffrn_radiation_monochromator graphite
_diffrn_radiation_source 'fine-focus sealed tube'
_diffrn_radiation_type CuK\a
_diffrn_radiation_wavelength 1.54178
_diffrn_reflns_av_R_equivalents 0.0480
_diffrn_reflns_av_sigmaI/netI 0.0809
_diffrn_reflns_limit_h_max 17
_diffrn_reflns_limit_h_min -14
_diffrn_reflns_limit_k_max 4
_diffrn_reflns_limit_k_min -6
_diffrn_reflns_limit_l_max 23
_diffrn_reflns_limit_l_min -21
_diffrn_reflns_number 3636
_diffrn_reflns_theta_full 58.86
_diffrn_reflns_theta_max 58.86
_diffrn_reflns_theta_min 2.94
_exptl_absorpt_coefficient_mu 0.744
_exptl_absorpt_correction_T_max 1.000
_exptl_absorpt_correction_T_min 0.430188
_exptl_absorpt_correction_type multi-scan
_exptl_crystal_colour colorless
_exptl_crystal_density_diffrn 1.269
_exptl_crystal_density_meas 0
_exptl_crystal_density_method 'not measured'
_exptl_crystal_description plate
_exptl_crystal_F_000 752
_exptl_crystal_size_max 0.43
_exptl_crystal_size_mid 0.25
_exptl_crystal_size_min 0.02
_refine_diff_density_max 0.222
_refine_diff_density_min -0.211
_refine_diff_density_rms 0.053
_refine_ls_extinction_method none
_refine_ls_goodness_of_fit_ref 1.105
_refine_ls_hydrogen_treatment mixed
_refine_ls_matrix_type full
_refine_ls_number_parameters 238
_refine_ls_number_reflns 1499
_refine_ls_number_restraints 0
_refine_ls_restrained_S_all 1.105
_refine_ls_R_factor_all 0.0971
_refine_ls_R_factor_gt 0.0662
_refine_ls_shift/su_max 0.000
_refine_ls_shift/su_mean 0.000
_refine_ls_structure_factor_coef Fsqd
_refine_ls_weighting_details 'calc w=1/[\s^2^(Fo^2^)+(0.1000P)^2^+0.0000P] where P=(Fo^2^+2Fc^2^)/3'
_refine_ls_weighting_scheme calc
_refine_ls_wR_factor_gt 0.1579
_refine_ls_wR_factor_ref 0.1729
_reflns_number_gt 1054
_reflns_number_total 1499
_reflns_threshold_expression >2sigma(I)
_cod_data_source_file jo060238rsi20060206_065136.cif
_cod_depositor_comments
;
The following automatic conversions were performed:
'_symmetry_cell_setting' value 'Monoclinic' changed to 'monoclinic'
according to '/home/saulius/struct/CIF-dictionaries/cif_core.dic'
dictionary named 'cif_core.dic' version 2.4.1 from 2010-06-29.

Automatic conversion script
Id: cif_fix_enum 1527 2010-12-29 10:47:43Z saulius 
;
_cod_original_sg_symbol_H-M 'P 21/c'
_cod_database_code 4021638

loop_
_symmetry_equiv_pos_as_xyz
'x, y, z'
'-x, y+1/2, -z+1/2'
'-x, -y, -z'
'x, -y-1/2, z-1/2'

loop_
_atom_site_label
_atom_site_type_symbol
_atom_site_fract_x
_atom_site_fract_y
_atom_site_fract_z
_atom_site_U_iso_or_equiv
_atom_site_adp_type
_atom_site_occupancy
_atom_site_symmetry_multiplicity
_atom_site_calc_flag
_atom_site_refinement_flags
C1 C 0.0104(5) 0.8553(12) 0.4396(3) 0.0417(18) Uani 1 1 d .
C2 C 0.0879(4) 0.7063(10) 0.4787(3) 0.0439(17) Uani 1 1 d .
H2A H 0.0906 0.5671 0.4528 0.053 Uiso 1 1 calc R
H2B H 0.0826 0.6603 0.5222 0.053 Uiso 1 1 calc R
C3 C 0.1706(4) 0.8548(10) 0.4896(3) 0.0388(17) Uani 1 1 d .
H3 H 0.1850 0.9350 0.5337 0.047 Uiso 1 1 calc R
C4 C 0.2553(4) 0.7391(10) 0.4862(3) 0.0394(17) Uani 1 1 d .
H4A H 0.2758 0.6227 0.5222 0.047 Uiso 1 1 calc R
H4B H 0.2422 0.6609 0.4424 0.047 Uiso 1 1 calc R
C5 C 0.3287(4) 0.9164(10) 0.4947(3) 0.0392(17) Uani 1 1 d .
H5 H 0.3496 0.9736 0.5421 0.047 Uiso 1 1 calc R
B1 B 0.4035(5) 0.9107(13) 0.4194(4) 0.043(2) Uani 1 1 d .
C6 C 0.2983(4) 1.1227(10) 0.4458(3) 0.0391(17) Uani 1 1 d .
H6 H 0.3237 1.2665 0.4704 0.047 Uiso 1 1 calc R
C7 C 0.1984(4) 1.1518(11) 0.4120(3) 0.0424(18) Uani 1 1 d .
H7 H 0.1762 1.2556 0.3756 0.051 Uiso 1 1 calc R
C8 C 0.1418(5) 1.0325(10) 0.4332(3) 0.0353(17) Uani 1 1 d .
C9 C -0.0058(5) 1.1876(12) 0.3583(3) 0.0438(19) Uani 1 1 d .
C10 C -0.1600(4) 1.2796(10) 0.2877(3) 0.0416(17) Uani 1 1 d .
C13 C -0.1488(4) 1.1824(11) 0.2241(3) 0.063(2) Uani 1 1 d .
H13A H -0.0925 1.2363 0.2205 0.094 Uiso 1 1 calc R
H13B H -0.1982 1.2332 0.1848 0.094 Uiso 1 1 calc R
H13C H -0.1483 1.0151 0.2262 0.094 Uiso 1 1 calc R
C12 C -0.1525(4) 1.5373(10) 0.2907(3) 0.060(2) Uani 1 1 d .
H12A H -0.1515 1.5905 0.3349 0.090 Uiso 1 1 calc R
H12B H -0.2037 1.6043 0.2557 0.090 Uiso 1 1 calc R
H12C H -0.0975 1.5841 0.2835 0.090 Uiso 1 1 calc R
C11 C -0.2474(4) 1.2004(11) 0.2946(3) 0.063(2) Uani 1 1 d .
H11A H -0.2501 1.0331 0.2932 0.095 Uiso 1 1 calc R
H11B H -0.2973 1.2631 0.2576 0.095 Uiso 1 1 calc R
H11C H -0.2509 1.2541 0.3376 0.095 Uiso 1 1 calc R
C14 C 0.4711(4) 0.8363(12) 0.3848(3) 0.0364(17) Uani 1 1 d .
C19 C 0.4888(4) 0.9859(11) 0.3385(3) 0.0447(18) Uani 1 1 d .
H19 H 0.4563 1.1244 0.3266 0.054 Uiso 1 1 calc R
C18 C 0.5539(4) 0.9335(12) 0.3095(3) 0.0454(18) Uani 1 1 d .
H18 H 0.5668 1.0389 0.2798 0.054 Uiso 1 1 calc R
C17 C 0.5993(4) 0.7269(13) 0.3244(3) 0.0457(18) Uani 1 1 d .
H17 H 0.6430 0.6907 0.3046 0.055 Uiso 1 1 calc R
C16 C 0.5810(5) 0.5713(12) 0.3686(3) 0.0489(19) Uani 1 1 d .
H16 H 0.6114 0.4290 0.3781 0.059 Uiso 1 1 calc R
C15 C 0.5178(5) 0.6272(11) 0.3987(3) 0.0453(18) Uani 1 1 d .
H15 H 0.5061 0.5224 0.4291 0.054 Uiso 1 1 calc R
N1 N 0.0451(3) 1.0350(9) 0.4102(2) 0.0389(14) Uani 1 1 d .
O1 O -0.0676(3) 0.8283(7) 0.43473(18) 0.0457(13) Uani 1 1 d .
O2 O 0.0288(3) 1.3177(8) 0.3296(2) 0.0614(15) Uani 1 1 d .
O3 O -0.0930(3) 1.1708(6) 0.34806(17) 0.0449(12) Uani 1 1 d .
O4 O 0.4034(3) 0.8160(6) 0.4800(2) 0.0442(12) Uani 1 1 d .
O5 O 0.3399(3) 1.0780(7) 0.39452(18) 0.0446(12) Uani 1 1 d .

loop_
_atom_site_aniso_label
_atom_site_aniso_U_11
_atom_site_aniso_U_22
_atom_site_aniso_U_33
_atom_site_aniso_U_23
_atom_site_aniso_U_13
_atom_site_aniso_U_12
C1 0.066(6) 0.043(5) 0.022(4) -0.002(4) 0.021(4) 0.005(5)
C2 0.048(4) 0.045(4) 0.039(4) 0.009(4) 0.015(3) -0.002(4)
C3 0.057(5) 0.044(4) 0.019(4) -0.001(3) 0.018(3) 0.005(4)
C4 0.053(4) 0.044(4) 0.026(4) 0.001(3) 0.018(3) 0.013(4)
C5 0.044(4) 0.045(4) 0.032(4) 0.002(4) 0.017(3) 0.004(4)
B1 0.052(6) 0.040(5) 0.028(5) 0.001(5) 0.000(4) 0.007(5)
C6 0.047(5) 0.045(4) 0.030(4) 0.000(4) 0.020(4) 0.006(4)
C7 0.046(5) 0.049(4) 0.034(4) 0.004(3) 0.015(4) 0.001(4)
C8 0.040(5) 0.046(4) 0.023(4) -0.002(4) 0.014(3) 0.013(4)
C9 0.050(6) 0.049(5) 0.041(5) -0.009(4) 0.026(4) -0.009(5)
C10 0.051(5) 0.048(5) 0.022(4) 0.005(4) 0.007(3) 0.005(4)
C13 0.063(5) 0.082(5) 0.035(4) 0.002(4) 0.004(4) 0.025(4)
C12 0.060(5) 0.053(5) 0.054(4) 0.000(4) 0.002(4) 0.010(4)
C11 0.042(5) 0.078(5) 0.064(5) 0.018(4) 0.012(4) 0.001(4)
C14 0.044(4) 0.040(5) 0.026(4) 0.004(4) 0.012(3) -0.002(4)
C19 0.039(4) 0.052(5) 0.044(4) -0.004(4) 0.014(3) -0.001(4)
C18 0.048(5) 0.052(5) 0.034(4) -0.002(4) 0.011(4) 0.002(4)
C17 0.046(5) 0.059(5) 0.032(4) -0.012(4) 0.013(3) -0.002(4)
C16 0.058(5) 0.054(5) 0.034(4) -0.002(4) 0.013(4) 0.005(4)
C15 0.058(5) 0.044(5) 0.033(4) 0.000(4) 0.014(4) 0.008(4)
N1 0.043(4) 0.044(3) 0.030(3) 0.013(3) 0.014(3) 0.011(3)
O1 0.047(3) 0.061(3) 0.035(3) 0.002(2) 0.021(2) 0.001(3)
O2 0.043(3) 0.072(3) 0.064(3) 0.030(3) 0.012(2) 0.001(3)
O3 0.049(3) 0.058(3) 0.030(3) 0.008(2) 0.016(2) 0.002(3)
O4 0.047(3) 0.054(3) 0.033(3) 0.004(2) 0.015(2) 0.015(2)
O5 0.049(3) 0.053(3) 0.037(3) 0.001(2) 0.021(2) 0.002(2)

loop_
_atom_type_symbol
_atom_type_description
_atom_type_scat_dispersion_real
_atom_type_scat_dispersion_imag
_atom_type_scat_source
C C 0.0181 0.0091 'International Tables Vol C Tables 4.2.6.8 and 6.1.1.4'
H H 0.0000 0.0000 'International Tables Vol C Tables 4.2.6.8 and 6.1.1.4'
N N 0.0311 0.0180 'International Tables Vol C Tables 4.2.6.8 and 6.1.1.4'
O O 0.0492 0.0322 'International Tables Vol C Tables 4.2.6.8 and 6.1.1.4'
B B 0.0090 0.0039 'International Tables Vol C Tables 4.2.6.8 and 6.1.1.4'

loop_
_geom_angle_atom_site_label_1
_geom_angle_atom_site_label_2
_geom_angle_atom_site_label_3
_geom_angle
O1 C1 N1 126.3(6)
O1 C1 C2 126.4(7)
N1 C1 C2 107.3(6)
C1 C2 C3 105.1(5)
C1 C2 H2A 110.7
C3 C2 H2A 110.7
C1 C2 H2B 110.7
C3 C2 H2B 110.7
H2A C2 H2B 108.8
C8 C3 C2 104.5(5)
C8 C3 C4 107.5(4)
C2 C3 C4 118.1(5)
C8 C3 H3 108.8
C2 C3 H3 108.8
C4 C3 H3 108.8
C5 C4 C3 110.3(5)
C5 C4 H4A 109.6
C3 C4 H4A 109.6
C5 C4 H4B 109.6
C3 C4 H4B 109.6
H4A C4 H4B 108.1
O4 C5 C4 110.6(5)
O4 C5 C6 105.4(4)
C4 C5 C6 113.2(5)
O4 C5 H5 109.2
C4 C5 H5 109.2
C6 C5 H5 109.2
O5 B1 O4 113.8(6)
O5 B1 C14 123.8(6)
O4 B1 C14 122.4(6)
O5 C6 C7 109.6(5)
O5 C6 C5 103.5(4)
C7 C6 C5 116.1(5)
O5 C6 H6 109.1
C7 C6 H6 109.1
C5 C6 H6 109.1
C8 C7 C6 120.4(6)
C8 C7 H7 119.8
C6 C7 H7 119.8
C7 C8 N1 130.2(6)
C7 C8 C3 123.9(6)
N1 C8 C3 105.9(5)
O2 C9 O3 125.9(7)
O2 C9 N1 122.5(6)
O3 C9 N1 111.6(6)
O3 C10 C12 111.3(5)
O3 C10 C11 101.6(4)
C12 C10 C11 111.1(5)
O3 C10 C13 109.2(4)
C12 C10 C13 112.3(5)
C11 C10 C13 110.8(5)
C10 C13 H13A 109.5
C10 C13 H13B 109.5
H13A C13 H13B 109.5
C10 C13 H13C 109.5
H13A C13 H13C 109.5
H13B C13 H13C 109.5
C10 C12 H12A 109.5
C10 C12 H12B 109.5
H12A C12 H12B 109.5
C10 C12 H12C 109.5
H12A C12 H12C 109.5
H12B C12 H12C 109.5
C10 C11 H11A 109.5
C10 C11 H11B 109.5
H11A C11 H11B 109.5
C10 C11 H11C 109.5
H11A C11 H11C 109.5
H11B C11 H11C 109.5
C15 C14 C19 117.8(6)
C15 C14 B1 123.0(6)
C19 C14 B1 119.1(6)
C18 C19 C14 121.2(6)
C18 C19 H19 119.4
C14 C19 H19 119.4
C17 C18 C19 119.7(6)
C17 C18 H18 120.1
C19 C18 H18 120.1
C18 C17 C16 120.3(6)
C18 C17 H17 119.8
C16 C17 H17 119.8
C15 C16 C17 119.7(6)
C15 C16 H16 120.2
C17 C16 H16 120.2
C16 C15 C14 121.2(6)
C16 C15 H15 119.4
C14 C15 H15 119.4
C1 N1 C9 126.1(6)
C1 N1 C8 111.8(5)
C9 N1 C8 121.7(6)
C9 O3 C10 120.7(5)
B1 O4 C5 106.9(5)
B1 O5 C6 107.5(5)

loop_
_geom_bond_atom_site_label_1
_geom_bond_atom_site_label_2
_geom_bond_distance
C1 O1 1.225(7)
C1 N1 1.426(7)
C1 C2 1.511(8)
C2 C3 1.533(7)
C2 H2A 0.9900
C2 H2B 0.9900
C3 C8 1.531(7)
C3 C4 1.535(7)
C3 H3 1.0000
C4 C5 1.529(7)
C4 H4A 0.9900
C4 H4B 0.9900
C5 O4 1.454(6)
C5 C6 1.557(7)
C5 H5 1.0000
B1 O5 1.380(8)
B1 O4 1.396(8)
B1 C14 1.558(9)
C6 O5 1.475(6)
C6 C7 1.521(7)
C6 H6 1.0000
C7 C8 1.333(7)
C7 H7 0.9500
C8 N1 1.454(7)
C9 O2 1.216(7)
C9 O3 1.338(7)
C9 N1 1.434(8)
C10 O3 1.503(6)
C10 C12 1.512(8)
C10 C11 1.525(7)
C10 C13 1.525(7)
C13 H13A 0.9800
C13 H13B 0.9800
C13 H13C 0.9800
C12 H12A 0.9800
C12 H12B 0.9800
C12 H12C 0.9800
C11 H11A 0.9800
C11 H11B 0.9800
C11 H11C 0.9800
C14 C15 1.411(7)
C14 C19 1.412(8)
C19 C18 1.407(7)
C19 H19 0.9500
C18 C17 1.391(8)
C18 H18 0.9500
C17 C16 1.405(8)
C17 H17 0.9500
C16 C15 1.402(8)
C16 H16 0.9500
C15 H15 0.9500

loop_
_geom_torsion_atom_site_label_1
_geom_torsion_atom_site_label_2
_geom_torsion_atom_site_label_3
_geom_torsion_atom_site_label_4
_geom_torsion
O1 C1 C2 C3 -160.4(6)
N1 C1 C2 C3 19.0(6)
C1 C2 C3 C8 -23.4(6)
C1 C2 C3 C4 -142.8(5)
C8 C3 C4 C5 59.2(6)
C2 C3 C4 C5 177.1(5)
C3 C4 C5 O4 -170.1(4)
C3 C4 C5 C6 -52.1(6)
O4 C5 C6 O5 16.8(5)
C4 C5 C6 O5 -104.2(5)
O4 C5 C6 C7 137.1(5)
C4 C5 C6 C7 16.0(7)
O5 C6 C7 C8 128.8(5)
C5 C6 C7 C8 11.9(8)
C6 C7 C8 N1 178.5(5)
C6 C7 C8 C3 -2.4(8)
C2 C3 C8 C7 -159.8(5)
C4 C3 C8 C7 -33.5(7)
C2 C3 C8 N1 19.5(5)
C4 C3 C8 N1 145.8(4)
O5 B1 C14 C15 -161.3(5)
O4 B1 C14 C15 20.2(9)
O5 B1 C14 C19 20.3(9)
O4 B1 C14 C19 -158.1(5)
C15 C14 C19 C18 -2.9(8)
B1 C14 C19 C18 175.5(5)
C14 C19 C18 C17 2.6(8)
C19 C18 C17 C16 -0.5(8)
C18 C17 C16 C15 -1.2(8)
C17 C16 C15 C14 0.8(8)
C19 C14 C15 C16 1.2(8)
B1 C14 C15 C16 -177.1(5)
O1 C1 N1 C9 -14.2(8)
C2 C1 N1 C9 166.4(5)
O1 C1 N1 C8 172.5(5)
C2 C1 N1 C8 -6.8(6)
O2 C9 N1 C1 -170.4(5)
O3 C9 N1 C1 11.2(7)
O2 C9 N1 C8 2.2(8)
O3 C9 N1 C8 -176.1(4)
C7 C8 N1 C1 171.0(5)
C3 C8 N1 C1 -8.3(5)
C7 C8 N1 C9 -2.6(8)
C3 C8 N1 C9 178.2(4)
O2 C9 O3 C10 13.7(8)
N1 C9 O3 C10 -168.1(4)
C12 C10 O3 C9 -65.8(7)
C11 C10 O3 C9 175.8(5)
C13 C10 O3 C9 58.7(7)
O5 B1 O4 C5 4.6(6)
C14 B1 O4 C5 -176.8(5)
C4 C5 O4 B1 109.4(5)
C6 C5 O4 B1 -13.3(5)
O4 B1 O5 C6 6.8(6)
C14 B1 O5 C6 -171.8(5)
C7 C6 O5 B1 -138.9(5)
C5 C6 O5 B1 -14.3(5)
